data_4064422
loop_
_publ_author_name
'Monreal, Marisa J.'
'Thomson, Robert K.'
'Cantat, Thibault'
'Travia, Nicholas E.'
'Scott, Brian L.'
'Kiplinger, Jaqueline L.'

_publ_section_title
;
 UI4(1,4-dioxane)2, [UCl4(1,4-dioxane)]2, and UI3(1,4-dioxane)1.5: Stable
 and Versatile Starting Materials for Low- and High-Valent Uranium
 Chemistry
;
_journal_issue 7
_journal_name_full Organometallics
_journal_page_first 2031
_journal_paper_doi 10.1021/om200093q
_journal_volume 30
_journal_year 2011
_chemical_formula_sum 'C8 H16 I4 O4 U'
_chemical_formula_weight 921.84
_chemical_name_systematic
; 
 ? 
;
_space_group_IT_number 14
_symmetry_cell_setting monoclinic
_symmetry_space_group_name_Hall '-P 2yn'
_symmetry_space_group_name_H-M 'P 1 21/n 1'
_atom_sites_solution_hydrogens geom
_atom_sites_solution_primary direct
_atom_sites_solution_secondary difmap
_audit_creation_method SHELXL-97
_cell_angle_alpha 90.00
_cell_angle_beta 90.518(4)
_cell_angle_gamma 90.00
_cell_formula_units_Z 2
_cell_length_a 8.358(4)
_cell_length_b 8.738(4)
_cell_length_c 12.857(6)
_cell_measurement_temperature 140(1)
_cell_volume 938.9(8)
_computing_cell_refinement 'SAINT+, v. 7.66a (Bruker AXS, 2009)'
_computing_data_collection 'APEX II, v. 7.0 (Bruker AXS, 2009)'
_computing_data_reduction 'SAINT+, v. 7.66a (Bruker AXS, 2009)'
_computing_molecular_graphics 'SHELXTL, v. 6.14, (Bruker AXS, 2000)'
_computing_publication_material 'SHELXTL, v. 6.14, (Bruker AXS, 2000)'
_computing_structure_refinement 'SHELXL-97 (Sheldrick, 1997)'
_computing_structure_solution 'SHELXS-97 (Sheldrick, 1990)'
_diffrn_ambient_temperature 140(1)
_diffrn_measured_fraction_theta_full 0.999
_diffrn_measured_fraction_theta_max 0.951
_diffrn_measurement_device_type 'Bruker D8 with APEXII CCD'
_diffrn_measurement_method '\w scans'
_diffrn_radiation_monochromator graphite
_diffrn_radiation_source 'fine-focus sealed tube'
_diffrn_radiation_type MoK\a
_diffrn_radiation_wavelength 0.71073
_diffrn_reflns_av_R_equivalents 0.0384
_diffrn_reflns_av_sigmaI/netI 0.0374
_diffrn_reflns_limit_h_max 10
_diffrn_reflns_limit_h_min -10
_diffrn_reflns_limit_k_max 11
_diffrn_reflns_limit_k_min -11
_diffrn_reflns_limit_l_max 16
_diffrn_reflns_limit_l_min -16
_diffrn_reflns_number 9937
_diffrn_reflns_theta_full 25.00
_diffrn_reflns_theta_max 28.34
_diffrn_reflns_theta_min 2.82
_diffrn_standards_decay_% 0
_diffrn_standards_interval_count 0
_diffrn_standards_interval_time 0
_diffrn_standards_number 0
_exptl_absorpt_coefficient_mu 15.220
_exptl_absorpt_correction_T_max 0.3756
_exptl_absorpt_correction_T_min 0.3114
_exptl_absorpt_correction_type multi-scan
_exptl_absorpt_process_details 'SADABS v. 1 (Sheldrick, 2008)'
_exptl_crystal_colour yellow
_exptl_crystal_density_diffrn 3.261
_exptl_crystal_density_method 'not measured'
_exptl_crystal_description block
_exptl_crystal_F_000 800
_exptl_crystal_size_max 0.10
_exptl_crystal_size_mid 0.08
_exptl_crystal_size_min 0.08
_refine_diff_density_max 1.576
_refine_diff_density_min -1.688
_refine_diff_density_rms 0.421
_refine_ls_extinction_method none
_refine_ls_goodness_of_fit_ref 1.106
_refine_ls_hydrogen_treatment constr
_refine_ls_matrix_type full
_refine_ls_number_parameters 79
_refine_ls_number_reflns 2228
_refine_ls_number_restraints 0
_refine_ls_restrained_S_all 1.106
_refine_ls_R_factor_all 0.0471
_refine_ls_R_factor_gt 0.0320
_refine_ls_shift/su_max 0.001
_refine_ls_shift/su_mean 0.000
_refine_ls_structure_factor_coef Fsqd
_refine_ls_weighting_details 'calc w=1/[\s^2^(Fo^2^)+(0.0658P)^2^+0.0000P] where P=(Fo^2^+2Fc^2^)/3'
_refine_ls_weighting_scheme calc
_refine_ls_wR_factor_gt 0.0979
_refine_ls_wR_factor_ref 0.1104
_reflns_number_gt 1769
_reflns_number_total 2228
_reflns_threshold_expression >2sigma(I)
_cod_data_source_file om200093q_si_001.cif
_cod_data_source_block apx1148
_cod_original_cell_volume 938.9(7)
_cod_original_sg_symbol_H-M 'P 21/n'
_cod_database_code 4064422

loop_
_symmetry_equiv_pos_as_xyz
'x, y, z'
'-x+1/2, y+1/2, -z+1/2'
'-x, -y, -z'
'x-1/2, -y-1/2, z-1/2'

loop_
_atom_site_label
_atom_site_type_symbol
_atom_site_fract_x
_atom_site_fract_y
_atom_site_fract_z
_atom_site_U_iso_or_equiv
_atom_site_adp_type
_atom_site_occupancy
_atom_site_symmetry_multiplicity
_atom_site_calc_flag
_atom_site_refinement_flags
U1 U 0.0000 0.5000 0.5000 0.01311(15) Uani 1 2 d S
I1 I -0.29266(7) 0.30887(7) 0.50679(5) 0.02024(17) Uani 1 1 d .
I2 I 0.12694(7) 0.30888(7) 0.32963(5) 0.02159(18) Uani 1 1 d .
O1 O 0.1213(7) 0.3378(7) 0.6213(5) 0.0173(13) Uani 1 1 d .
O2 O 0.2059(8) 0.0476(9) 0.7013(6) 0.0287(16) Uani 1 1 d .
C1 C 0.0460(11) 0.2762(11) 0.7158(7) 0.022(2) Uani 1 1 d .
H1A H -0.0627 0.3139 0.7212 0.026 Uiso 1 1 calc R
H1B H 0.1054 0.3090 0.7771 0.026 Uiso 1 1 calc R
C2 C 0.0457(10) 0.1012(10) 0.7092(7) 0.0185(19) Uani 1 1 d .
H2A H -0.0037 0.0585 0.7707 0.022 Uiso 1 1 calc R
H2B H -0.0159 0.0686 0.6488 0.022 Uiso 1 1 calc R
C3 C 0.2852(11) 0.2779(11) 0.6143(8) 0.022(2) Uani 1 1 d .
H3A H 0.3478 0.3119 0.6738 0.026 Uiso 1 1 calc R
H3B H 0.3355 0.3165 0.5518 0.026 Uiso 1 1 calc R
C4 C 0.2812(13) 0.1088(12) 0.6115(8) 0.027(2) Uani 1 1 d .
H4A H 0.2236 0.0754 0.5497 0.033 Uiso 1 1 calc R
H4B H 0.3897 0.0698 0.6075 0.033 Uiso 1 1 calc R

loop_
_atom_site_aniso_label
_atom_site_aniso_U_11
_atom_site_aniso_U_22
_atom_site_aniso_U_33
_atom_site_aniso_U_23
_atom_site_aniso_U_13
_atom_site_aniso_U_12
U1 0.0133(2) 0.0128(2) 0.0132(2) 0.00028(17) 0.00016(16) 0.00064(17)
I1 0.0174(3) 0.0225(3) 0.0208(3) -0.0002(2) 0.0001(2) -0.0046(2)
I2 0.0213(3) 0.0234(4) 0.0201(3) -0.0070(2) 0.0028(2) 0.0012(2)
O1 0.017(3) 0.020(3) 0.015(3) 0.010(3) -0.001(2) -0.004(3)
O2 0.032(4) 0.021(3) 0.033(4) 0.011(3) 0.008(3) 0.010(3)
C1 0.021(5) 0.022(5) 0.023(5) 0.013(4) 0.002(4) -0.011(4)
C2 0.018(4) 0.008(4) 0.030(5) 0.008(3) -0.005(4) -0.002(3)
C3 0.021(5) 0.024(5) 0.020(5) 0.004(4) -0.001(4) 0.002(4)
C4 0.030(5) 0.029(6) 0.023(5) 0.002(4) 0.003(4) 0.004(4)

loop_
_atom_type_symbol
_atom_type_description
_atom_type_scat_dispersion_real
_atom_type_scat_dispersion_imag
_atom_type_scat_source
C C 0.0033 0.0016 'International Tables Vol C Tables 4.2.6.8 and 6.1.1.4'
H H 0.0000 0.0000 'International Tables Vol C Tables 4.2.6.8 and 6.1.1.4'
O O 0.0106 0.0060 'International Tables Vol C Tables 4.2.6.8 and 6.1.1.4'
I I -0.4742 1.8119 'International Tables Vol C Tables 4.2.6.8 and 6.1.1.4'
U U -9.6767 9.6646 'International Tables Vol C Tables 4.2.6.8 and 6.1.1.4'

loop_
_geom_angle_atom_site_label_1
_geom_angle_atom_site_label_2
_geom_angle_atom_site_label_3
_geom_angle
_geom_angle_site_symmetry_1
_geom_angle_site_symmetry_3
O1 U1 O1 179.999(1) 3_566 .
O1 U1 I2 89.74(16) 3_566 3_566
O1 U1 I2 90.25(16) . 3_566
O1 U1 I2 90.26(16) 3_566 .
O1 U1 I2 89.74(16) . .
I2 U1 I2 180.0 3_566 .
O1 U1 I1 90.47(15) 3_566 .
O1 U1 I1 89.53(15) . .
I2 U1 I1 89.69(3) 3_566 .
I2 U1 I1 90.31(3) . .
O1 U1 I1 89.53(15) 3_566 3_566
O1 U1 I1 90.47(15) . 3_566
I2 U1 I1 90.31(3) 3_566 3_566
I2 U1 I1 89.69(3) . 3_566
I1 U1 I1 180.0 . 3_566
C3 O1 C1 109.0(6) . .
C3 O1 U1 125.1(5) . .
C1 O1 U1 125.9(5) . .
C2 O2 C4 111.0(7) . .
O1 C1 C2 108.6(8) . .
O2 C2 C1 109.3(7) . .
O1 C3 C4 109.7(8) . .
O2 C4 C3 111.4(8) . .

loop_
_geom_bond_atom_site_label_1
_geom_bond_atom_site_label_2
_geom_bond_distance
_geom_bond_site_symmetry_2
U1 O1 2.333(6) 3_566
U1 O1 2.333(6) .
U1 I2 2.9588(10) 3_566
U1 I2 2.9588(10) .
U1 I1 2.9637(11) .
U1 I1 2.9637(11) 3_566
O1 C3 1.470(11) .
O1 C1 1.475(10) .
O2 C2 1.423(11) .
O2 C4 1.424(12) .
C1 C2 1.531(13) .
C3 C4 1.478(14) .
